data_4506078
loop_
_publ_author_name
'Li, Huan-Huan'
'Shi, Wei'
'Xu, Na'
'Zhang, Zhen-Jie'
'Niu, Zheng'
'Han, Tian'
'Cheng, Peng'

_publ_section_title
;
 Structural Diversity of Four Metal--Organic Frameworks Based on Linear
 Homo/Heterotrinuclear Nodes with Furan-2,5-dicarboxylic Acid: Crystal
 Structures and Luminescent and Magnetic Properties
;
_journal_issue 5
_journal_name_full 'Crystal Growth &amp; Design'
_journal_page_first 2602
_journal_paper_doi 10.1021/cg300196w
_journal_volume 12
_journal_year 2012
_chemical_formula_moiety 'C24 H8 Co3 O20, 2(C1.50 H3.50 N0.50 O0.50), 2(C1.50 H3.50 N0.50)'
_chemical_formula_sum 'C34 H38 Co3 N4 O22'
_chemical_formula_weight 1031.47
_chemical_name_systematic
;
 ? 
;
_space_group_crystal_system monoclinic
_space_group_IT_number 14
_space_group_name_Hall '-P 2ybc'
_space_group_name_H-M_alt 'P 1 21/c 1'
_symmetry_space_group_name_Hall '-P 2ybc'
_symmetry_space_group_name_H-M 'P 1 21/c 1'
_atom_sites_solution_hydrogens geom
_atom_sites_solution_primary direct
_atom_sites_solution_secondary difmap
_audit_creation_date 2011-04-28
_audit_creation_method
;
  Olex2 1.1
  (compiled 2011.02.15 svn.r1672, GUI svn.r3494)
;
_cell_angle_alpha 90.00
_cell_angle_beta 97.323(4)
_cell_angle_gamma 90.00
_cell_formula_units_Z 2
_cell_length_a 9.2915(4)
_cell_length_b 15.0734(7)
_cell_length_c 17.8179(7)
_cell_measurement_reflns_used 4008
_cell_measurement_temperature 120.0
_cell_measurement_theta_max 29.1128
_cell_measurement_theta_min 2.5853
_cell_volume 2475.12(19)
_computing_cell_refinement
;
CrysAlisPro, Oxford Diffraction Ltd.,
Version 1.171.34.44 (release 25-10-2010 CrysAlis171 .NET)
(compiled Oct 25 2010,18:11:34)
;
_computing_data_collection
;
CrysAlisPro, Oxford Diffraction Ltd.,
Version 1.171.34.44 (release 25-10-2010 CrysAlis171 .NET)
(compiled Oct 25 2010,18:11:34)
;
_computing_data_reduction
;
CrysAlisPro, Oxford Diffraction Ltd.,
Version 1.171.34.44 (release 25-10-2010 CrysAlis171 .NET)
(compiled Oct 25 2010,18:11:34)
;
_computing_molecular_graphics
;
O. V. Dolomanov, L. J. Bourhis, R. J. Gildea, J. A. K. Howard and H. Puschmann,
OLEX2: a complete structure solution, refinement and analysis program.
J. Appl. Cryst. (2009). 42, 339-341.
;
_computing_publication_material
;
O. V. Dolomanov, L. J. Bourhis, R. J. Gildea, J. A. K. Howard and H. Puschmann,
OLEX2: a complete structure solution, refinement and analysis program.
J. Appl. Cryst. (2009). 42, 339-341.
;
_computing_structure_refinement 'SHELXL-97 (Sheldrick, 1997)'
_computing_structure_solution 'A short history of SHELX (Sheldrick, 2007)/Bruker'
_diffrn_ambient_temperature 120.0
_diffrn_detector_area_resol_mean 16.2116
_diffrn_measured_fraction_theta_full 0.988
_diffrn_measured_fraction_theta_max 0.988
_diffrn_measurement_details
;
  1 omega  -11.00   88.00   1.0000   38.0000
omega____ theta____ kappa____ phi______ frames
    -       18.3497   77.0000 -120.0000 99

  2 omega  -45.00   48.00   1.0000   38.0000
omega____ theta____ kappa____ phi______ frames
    -       18.3497  -77.0000  120.0000 93

  3 omega   11.00   50.00   1.0000   38.0000
omega____ theta____ kappa____ phi______ frames
    -      -18.9747   77.0000  150.0000 39
;
_diffrn_measurement_device_type 'SuperNova, Single source at offset), Eos'
_diffrn_measurement_method '\w scans'
_diffrn_orient_matrix_UB_11 0.0115014000
_diffrn_orient_matrix_UB_12 0.0041769000
_diffrn_orient_matrix_UB_13 0.0399616000
_diffrn_orient_matrix_UB_21 0.0761441000
_diffrn_orient_matrix_UB_22 0.0009328000
_diffrn_orient_matrix_UB_23 -0.0008842000
_diffrn_orient_matrix_UB_31 -0.0024778000
_diffrn_orient_matrix_UB_32 0.0468426000
_diffrn_orient_matrix_UB_33 -0.0034627000
_diffrn_radiation_monochromator mirror
_diffrn_radiation_type 'Mo K\a'
_diffrn_radiation_wavelength 0.7107
_diffrn_reflns_av_R_equivalents 0.0412
_diffrn_reflns_av_unetI/netI 0.0730
_diffrn_reflns_limit_h_max 11
_diffrn_reflns_limit_h_min -7
_diffrn_reflns_limit_k_max 17
_diffrn_reflns_limit_k_min -17
_diffrn_reflns_limit_l_max 20
_diffrn_reflns_limit_l_min -21
_diffrn_reflns_number 9216
_diffrn_reflns_theta_full 25.01
_diffrn_reflns_theta_max 25.01
_diffrn_reflns_theta_min 2.59
_diffrn_source 'SuperNova (Mo) X-ray Source'
_exptl_absorpt_coefficient_mu 1.070
_exptl_absorpt_correction_T_max 1.00000
_exptl_absorpt_correction_T_min 0.76348
_exptl_absorpt_correction_type multi-scan
_exptl_absorpt_process_details
;
CrysAlisPro, Oxford Diffraction Ltd.,
Version 1.171.34.44 (release 25-10-2010 CrysAlis171 .NET)
(compiled Oct 25 2010,18:11:34)
Empirical absorption correction using spherical harmonics,
 implemented in SCALE3 ABSPACK scaling algorithm.
;
_exptl_crystal_density_diffrn 1.384
_exptl_crystal_density_method 'not measured'
_exptl_crystal_F_000 1054
_exptl_crystal_size_max 0.20
_exptl_crystal_size_mid 0.20
_exptl_crystal_size_min 0.20
_refine_diff_density_max 1.802
_refine_diff_density_min -0.959
_refine_diff_density_rms 0.148
_refine_ls_extinction_method none
_refine_ls_goodness_of_fit_ref 1.052
_refine_ls_hydrogen_treatment constr
_refine_ls_matrix_type full
_refine_ls_number_parameters 337
_refine_ls_number_reflns 4306
_refine_ls_number_restraints 107
_refine_ls_restrained_S_all 1.057
_refine_ls_R_factor_all 0.1092
_refine_ls_R_factor_gt 0.0863
_refine_ls_shift/su_max 0.000
_refine_ls_shift/su_mean 0.000
_refine_ls_structure_factor_coef Fsqd
_refine_ls_weighting_details 'calc w=1/[\s^2^(Fo^2^)+(0.1309P)^2^+10.5816P] where P=(Fo^2^+2Fc^2^)/3'
_refine_ls_weighting_scheme calc
_refine_ls_wR_factor_gt 0.2219
_refine_ls_wR_factor_ref 0.2407
_reflns_number_gt 3286
_reflns_number_total 4306
_reflns_threshold_expression >2sigma(I)
_cod_data_source_file cg300196w_si_002.cif
_cod_data_source_block 2
_cod_original_cell_volume 2475.12(18)
_cod_database_code 4506078
_chemical_oxdiff_formula C12CO1
_chemical_oxdiff_usercomment 2010121603
_reflns_odcompleteness_completeness 99.85
_reflns_odcompleteness_iscentric 1
_reflns_odcompleteness_theta 26.32

loop_
_space_group_symop_id
_space_group_symop_operation_xyz
1 'x, y, z'
2 '-x, y+1/2, -z+1/2'
3 '-x, -y, -z'
4 'x, -y-1/2, z-1/2'

loop_
_atom_site_label
_atom_site_type_symbol
_atom_site_fract_x
_atom_site_fract_y
_atom_site_fract_z
_atom_site_U_iso_or_equiv
_atom_site_adp_type
_atom_site_occupancy
_atom_site_symmetry_multiplicity
_atom_site_calc_flag
_atom_site_refinement_flags
Co1 Co 0.5000 0.0000 0.5000 0.0273(4) Uani 1 2 d S
Co2 Co 0.57713(9) -0.11256(6) 0.66364(5) 0.0197(3) Uani 1 1 d .
O1 O 1.0529(5) -0.0395(3) 0.6237(2) 0.0228(10) Uani 1 1 d .
O2 O 1.3173(5) -0.1194(4) 0.6721(3) 0.0324(12) Uani 1 1 d .
O3 O 1.4348(5) -0.0190(3) 0.6137(2) 0.0257(11) Uani 1 1 d .
O4 O 0.7719(5) -0.0717(3) 0.6403(3) 0.0266(11) Uani 1 1 d .
O5 O 0.7021(5) 0.0337(4) 0.5544(3) 0.0372(13) Uani 1 1 d U
O6 O 0.4098(5) 0.2913(3) 0.5885(2) 0.0230(10) Uani 1 1 d .
O7 O 0.4458(5) 0.1397(3) 0.5087(3) 0.0269(11) Uani 1 1 d .
O8 O 0.4422(6) 0.2191(3) 0.4023(2) 0.0316(12) Uani 1 1 d .
O9 O 0.3952(5) 0.3241(4) 0.7354(3) 0.0348(13) Uani 1 1 d .
O10 O 0.3782(7) 0.4669(4) 0.7180(3) 0.0456(15) Uani 1 1 d .
O11 O 0.930(2) 0.5676(11) 0.6890(10) 0.094(4) Uani 0.50 1 d PDU
O12 O 0.7307(17) 0.3609(10) 0.4031(9) 0.072(4) Uani 0.50 1 d PU
N1 N 0.5464(13) 0.3379(9) 0.2662(7) 0.104(4) Uani 1 1 d U
H1A H 0.5386 0.2800 0.2774 0.125 Uiso 1 1 calc R
H1B H 0.5960 0.3638 0.3071 0.125 Uiso 1 1 calc R
N2 N 0.9215(17) 0.4132(11) 0.6831(9) 0.071(3) Uani 0.50 1 d PDU
N3 N 0.9465(19) 0.3103(11) 0.4437(10) 0.064(3) Uani 0.50 1 d PU
C1 C 0.9470(7) 0.0184(5) 0.5960(4) 0.0259(15) Uani 1 1 d .
C2 C 1.0045(7) 0.0917(5) 0.5679(4) 0.0306(17) Uani 1 1 d .
H2 H 0.9540 0.1403 0.5457 0.037 Uiso 1 1 calc R
C3 C 1.1586(7) 0.0799(5) 0.5789(4) 0.0287(16) Uani 1 1 d .
H3 H 1.2282 0.1198 0.5665 0.034 Uiso 1 1 calc R
C4 C 1.1828(7) -0.0006(5) 0.6108(4) 0.0232(15) Uani 1 1 d .
C5 C 1.3149(7) -0.0521(5) 0.6344(3) 0.0232(15) Uani 1 1 d .
C6 C 0.7943(7) -0.0096(5) 0.5985(4) 0.0267(16) Uani 1 1 d .
C7 C 0.4131(8) 0.2945(5) 0.5125(4) 0.0288(16) Uani 1 1 d .
C8 C 0.3864(8) 0.3772(5) 0.6104(4) 0.0315(17) Uani 1 1 d .
C9 C 0.3777(10) 0.4323(6) 0.5514(4) 0.043(2) Uani 1 1 d .
H9 H 0.3642 0.4934 0.5519 0.051 Uiso 1 1 calc R
C10 C 0.3931(11) 0.3784(6) 0.4877(5) 0.047(2) Uani 1 1 d .
H10 H 0.3900 0.3975 0.4379 0.056 Uiso 1 1 calc R
C11 C 0.4369(7) 0.2099(5) 0.4725(4) 0.0272(16) Uani 1 1 d .
C12 C 0.3848(8) 0.3910(6) 0.6925(4) 0.0302(17) Uani 1 1 d .
C13 C 0.4031(13) 0.3740(8) 0.2580(7) 0.077(3) Uani 1 1 d U
H13A H 0.3702 0.3836 0.2053 0.116 Uiso 1 1 calc R
H13B H 0.4038 0.4294 0.2846 0.116 Uiso 1 1 calc R
H13C H 0.3389 0.3333 0.2785 0.116 Uiso 1 1 calc R
C14 C 0.6356(14) 0.3434(8) 0.2065(7) 0.076(3) Uani 1 1 d U
H14A H 0.5754 0.3525 0.1592 0.114 Uiso 1 1 calc R
H14B H 0.6892 0.2893 0.2043 0.114 Uiso 1 1 calc R
H14C H 0.7018 0.3922 0.2159 0.114 Uiso 1 1 calc R
C15 C 0.827(2) 0.3085(15) 0.4065(13) 0.066(3) Uani 0.50 1 d PU
H15 H 0.8087 0.2586 0.3761 0.080 Uiso 0.50 1 calc PR
C16 C 1.041(3) 0.2521(13) 0.4116(13) 0.067(4) Uani 0.50 1 d PU
H16A H 1.0622 0.2759 0.3644 0.101 Uiso 0.50 1 calc PR
H16B H 0.9950 0.1952 0.4032 0.101 Uiso 0.50 1 calc PR
H16C H 1.1290 0.2456 0.4455 0.101 Uiso 0.50 1 calc PR
C17 C 1.000(2) 0.3860(15) 0.4895(12) 0.065(4) Uani 0.50 1 d PU
H17A H 1.0873 0.3697 0.5214 0.097 Uiso 0.50 1 calc PR
H17B H 0.9281 0.4045 0.5204 0.097 Uiso 0.50 1 calc PR
H17C H 1.0207 0.4340 0.4571 0.097 Uiso 0.50 1 calc PR
C18 C 0.988(2) 0.3316(14) 0.7121(12) 0.068(4) Uani 0.50 1 d PDU
H18A H 0.9223 0.3001 0.7398 0.102 Uiso 0.50 1 calc PR
H18B H 1.0755 0.3449 0.7451 0.102 Uiso 0.50 1 calc PR
H18C H 1.0112 0.2957 0.6708 0.102 Uiso 0.50 1 calc PR
C19 C 0.774(2) 0.3992(18) 0.6446(12) 0.074(5) Uani 0.50 1 d PDU
H19A H 0.7784 0.3812 0.5932 0.111 Uiso 0.50 1 calc PR
H19B H 0.7198 0.4535 0.6448 0.111 Uiso 0.50 1 calc PR
H19C H 0.7268 0.3539 0.6704 0.111 Uiso 0.50 1 calc PR
C20 C 0.989(2) 0.4968(13) 0.7019(13) 0.077(4) Uani 0.50 1 d PDU
H20 H 1.0844 0.4968 0.7255 0.092 Uiso 0.50 1 calc PR

loop_
_atom_site_aniso_label
_atom_site_aniso_U_11
_atom_site_aniso_U_22
_atom_site_aniso_U_33
_atom_site_aniso_U_23
_atom_site_aniso_U_13
_atom_site_aniso_U_12
Co1 0.0182(7) 0.0359(8) 0.0284(7) 0.0041(6) 0.0050(5) 0.0013(6)
Co2 0.0193(5) 0.0236(5) 0.0164(5) 0.0026(4) 0.0030(3) 0.0000(4)
O1 0.011(2) 0.037(3) 0.021(2) 0.004(2) 0.0044(17) 0.0031(19)
O2 0.021(3) 0.044(3) 0.032(3) 0.005(2) 0.005(2) 0.009(2)
O3 0.010(2) 0.041(3) 0.026(2) -0.006(2) 0.0037(18) 0.002(2)
O4 0.020(2) 0.035(3) 0.027(2) 0.007(2) 0.0084(19) 0.004(2)
O5 0.016(2) 0.043(3) 0.053(3) 0.018(2) 0.005(2) 0.000(2)
O6 0.022(2) 0.031(3) 0.016(2) -0.0046(19) 0.0030(17) -0.0019(19)
O7 0.021(2) 0.033(3) 0.029(2) -0.001(2) 0.009(2) -0.008(2)
O8 0.045(3) 0.032(3) 0.021(2) -0.008(2) 0.014(2) -0.010(2)
O9 0.029(3) 0.057(4) 0.019(2) -0.010(3) 0.005(2) -0.004(2)
O10 0.051(4) 0.049(4) 0.040(3) -0.023(3) 0.017(3) -0.017(3)
O11 0.091(8) 0.111(9) 0.085(8) 0.016(8) 0.030(7) 0.013(7)
O12 0.062(8) 0.067(8) 0.086(8) -0.009(7) 0.005(7) 0.010(6)
N1 0.087(7) 0.104(7) 0.120(7) -0.012(6) 0.010(6) 0.009(6)
N2 0.059(5) 0.101(6) 0.056(5) 0.011(5) 0.019(5) -0.004(5)
N3 0.060(7) 0.054(6) 0.072(7) -0.012(6) -0.015(5) 0.011(5)
C1 0.014(3) 0.039(4) 0.026(3) 0.006(3) 0.007(3) 0.003(3)
C2 0.017(3) 0.042(4) 0.033(4) 0.011(3) 0.005(3) 0.004(3)
C3 0.012(3) 0.046(4) 0.029(4) 0.007(3) 0.008(3) -0.003(3)
C4 0.011(3) 0.040(4) 0.019(3) -0.003(3) 0.005(2) -0.002(3)
C5 0.016(3) 0.041(4) 0.013(3) -0.012(3) 0.003(2) -0.004(3)
C6 0.015(3) 0.035(4) 0.032(4) 0.003(3) 0.007(3) 0.003(3)
C7 0.034(4) 0.033(4) 0.021(3) 0.000(3) 0.009(3) -0.006(3)
C8 0.026(4) 0.042(5) 0.027(4) -0.013(3) 0.005(3) -0.010(3)
C9 0.067(6) 0.032(4) 0.032(4) -0.003(4) 0.018(4) 0.005(4)
C10 0.075(7) 0.041(5) 0.027(4) 0.003(4) 0.017(4) 0.001(4)
C11 0.023(4) 0.030(4) 0.030(4) -0.003(3) 0.010(3) -0.010(3)
C12 0.021(4) 0.049(5) 0.023(4) -0.009(4) 0.010(3) -0.008(3)
C13 0.072(7) 0.077(7) 0.082(7) 0.013(5) 0.007(5) 0.003(5)
C14 0.072(6) 0.070(6) 0.085(7) -0.028(5) 0.005(5) -0.014(5)
C15 0.061(7) 0.056(7) 0.076(7) -0.009(6) -0.013(6) 0.010(6)
C16 0.084(10) 0.046(9) 0.071(9) -0.005(8) 0.005(8) 0.006(8)
C17 0.057(9) 0.068(9) 0.065(9) -0.013(8) -0.010(8) 0.005(8)
C18 0.049(8) 0.098(9) 0.057(8) -0.002(8) 0.006(7) -0.010(8)
C19 0.055(8) 0.108(9) 0.060(8) 0.016(8) 0.016(7) -0.004(8)
C20 0.070(6) 0.101(6) 0.062(5) 0.013(5) 0.020(5) 0.004(5)

loop_
_atom_type_symbol
_atom_type_description
_atom_type_scat_dispersion_real
_atom_type_scat_dispersion_imag
_atom_type_scat_source
C C 0.0033 0.0016 'International Tables Vol C Tables 4.2.6.8 and 6.1.1.4'
H H 0.0000 0.0000 'International Tables Vol C Tables 4.2.6.8 and 6.1.1.4'
Co Co 0.3494 0.9721 'International Tables Vol C Tables 4.2.6.8 and 6.1.1.4'
N N 0.0061 0.0033 'International Tables Vol C Tables 4.2.6.8 and 6.1.1.4'
O O 0.0106 0.0060 'International Tables Vol C Tables 4.2.6.8 and 6.1.1.4'

loop_
_geom_angle_atom_site_label_1
_geom_angle_atom_site_label_2
_geom_angle_atom_site_label_3
_geom_angle
_geom_angle_site_symmetry_1
_geom_angle_site_symmetry_3
O3 Co1 O3 180.0 1_455 3_756
O5 Co1 O3 93.42(18) 3_656 1_455
O5 Co1 O3 86.58(18) . 1_455
O5 Co1 O3 86.58(18) 3_656 3_756
O5 Co1 O3 93.42(18) . 3_756
O5 Co1 O5 180.0(3) 3_656 .
O5 Co1 O7 93.8(2) 3_656 .
O5 Co1 O7 93.8(2) . 3_656
O5 Co1 O7 86.2(2) 3_656 3_656
O5 Co1 O7 86.2(2) . .
O7 Co1 O3 88.09(17) 3_656 3_756
O7 Co1 O3 91.91(17) . 3_756
O7 Co1 O3 91.91(17) 3_656 1_455
O7 Co1 O3 88.09(17) . 1_455
O7 Co1 O7 180.0(2) 3_656 .
O4 Co2 O3 104.29(19) . 1_455
O4 Co2 O9 108.30(19) . 2_646
O8 Co2 O3 107.1(2) 3_656 1_455
O8 Co2 O4 98.2(2) 3_656 .
O8 Co2 O9 97.8(2) 3_656 2_646
O9 Co2 O3 135.2(2) 2_646 1_455
C1 O1 C4 105.9(5) . .
Co2 O3 Co1 104.47(18) 1_655 1_655
C5 O3 Co1 130.4(4) . 1_655
C5 O3 Co2 98.0(4) . 1_655
C6 O4 Co2 125.9(4) . .
C6 O5 Co1 131.9(5) . .
C7 O6 C8 105.9(5) . .
C11 O7 Co1 142.3(4) . .
C11 O8 Co2 119.0(5) . 3_656
C12 O9 Co2 98.7(4) . 2_656
H1A N1 H1B 106.7 . .
C13 N1 H1A 107.0 . .
C13 N1 H1B 107.0 . .
C13 N1 C14 121.5(12) . .
C14 N1 H1A 107.0 . .
C14 N1 H1B 107.0 . .
C18 N2 C19 112.2(17) . .
C20 N2 C18 120.7(17) . .
C20 N2 C19 126.4(18) . .
C15 N3 C16 109.5(19) . .
C15 N3 C17 123.2(19) . .
C16 N3 C17 121.9(18) . .
O1 C1 C6 117.1(6) . .
C2 C1 O1 111.0(6) . .
C2 C1 C6 131.8(6) . .
C1 C2 H2 126.8 . .
C1 C2 C3 106.4(6) . .
C3 C2 H2 126.8 . .
C2 C3 H3 126.8 . .
C4 C3 C2 106.3(6) . .
C4 C3 H3 126.8 . .
O1 C4 C5 116.3(6) . .
C3 C4 O1 110.4(6) . .
C3 C4 C5 133.3(6) . .
O2 C5 O3 121.1(6) . .
O2 C5 C4 123.7(6) . .
O3 C5 C4 115.2(6) . .
O4 C6 O5 127.9(6) . .
O4 C6 C1 118.0(6) . .
O5 C6 C1 114.1(6) . .
O6 C7 C11 117.9(6) . .
C10 C7 O6 109.9(6) . .
C10 C7 C11 132.1(7) . .
O6 C8 C12 115.7(7) . .
C9 C8 O6 110.9(6) . .
C9 C8 C12 133.2(7) . .
C8 C9 H9 127.1 . .
C8 C9 C10 105.8(7) . .
C10 C9 H9 127.1 . .
C7 C10 C9 107.5(7) . .
C7 C10 H10 126.2 . .
C9 C10 H10 126.2 . .
O7 C11 O8 127.0(7) . .
O7 C11 C7 119.1(6) . .
O8 C11 C7 113.9(6) . .
O9 C12 C8 118.5(7) . .
O10 C12 O9 121.5(6) . .
O10 C12 C8 120.0(7) . .
N1 C13 H13A 109.5 . .
N1 C13 H13B 109.5 . .
N1 C13 H13C 109.5 . .
H13A C13 H13B 109.5 . .
H13A C13 H13C 109.5 . .
H13B C13 H13C 109.5 . .
N1 C14 H14A 109.5 . .
N1 C14 H14B 109.5 . .
N1 C14 H14C 109.5 . .
H14A C14 H14B 109.5 . .
H14A C14 H14C 109.5 . .
H14B C14 H14C 109.5 . .
O12 C15 N3 130(2) . .
O12 C15 H15 115.1 . .
N3 C15 H15 115.1 . .
N3 C16 H16A 109.5 . .
N3 C16 H16B 109.5 . .
N3 C16 H16C 109.5 . .
H16A C16 H16B 109.5 . .
H16A C16 H16C 109.5 . .
H16B C16 H16C 109.5 . .
N3 C17 H17A 109.5 . .
N3 C17 H17B 109.5 . .
N3 C17 H17C 109.5 . .
H17A C17 H17B 109.5 . .
H17A C17 H17C 109.5 . .
H17B C17 H17C 109.5 . .
N2 C18 H18A 109.5 . .
N2 C18 H18B 109.5 . .
N2 C18 H18C 109.5 . .
H18A C18 H18B 109.5 . .
H18A C18 H18C 109.5 . .
H18B C18 H18C 109.5 . .
N2 C19 H19A 109.5 . .
N2 C19 H19B 109.5 . .
N2 C19 H19C 109.5 . .
H19A C19 H19B 109.5 . .
H19A C19 H19C 109.5 . .
H19B C19 H19C 109.5 . .
O11 C20 N2 124(2) . .
O11 C20 H20 118.1 . .
N2 C20 H20 118.1 . .

loop_
_geom_bond_atom_site_label_1
_geom_bond_atom_site_label_2
_geom_bond_distance
_geom_bond_site_symmetry_2
Co1 O3 2.206(4) 3_756
Co1 O3 2.206(4) 1_455
Co1 O5 2.064(5) 3_656
Co1 O5 2.064(5) .
Co1 O7 2.175(5) 3_656
Co1 O7 2.175(5) .
Co2 O3 2.057(5) 1_455
Co2 O4 2.005(5) .
Co2 O8 1.984(5) 3_656
Co2 O9 2.025(5) 2_646
O1 C1 1.360(8) .
O1 C4 1.386(8) .
O2 C5 1.215(9) .
O3 Co1 2.206(4) 1_655
O3 Co2 2.057(5) 1_655
O3 C5 1.316(8) .
O4 C6 1.230(8) .
O5 C6 1.266(9) .
O6 C7 1.359(8) .
O6 C8 1.378(9) .
O7 C11 1.237(9) .
O8 Co2 1.984(5) 3_656
O8 C11 1.267(8) .
O9 Co2 2.025(5) 2_656
O9 C12 1.261(9) .
O10 C12 1.236(9) .
O11 C20 1.209(16) .
O12 C15 1.19(2) .
N1 H1A 0.9000 .
N1 H1B 0.9000 .
N1 C13 1.429(16) .
N1 C14 1.432(16) .
N2 C18 1.443(17) .
N2 C19 1.469(17) .
N2 C20 1.430(17) .
N3 C15 1.22(3) .
N3 C16 1.41(3) .
N3 C17 1.45(3) .
C1 C2 1.352(10) .
C1 C6 1.487(9) .
C2 H2 0.9300 .
C2 C3 1.431(10) .
C3 H3 0.9300 .
C3 C4 1.346(10) .
C4 C5 1.468(10) .
C7 C10 1.343(11) .
C7 C11 1.492(10) .
C8 C9 1.334(11) .
C8 C12 1.480(10) .
C9 H9 0.9300 .
C9 C10 1.417(11) .
C10 H10 0.9300 .
C13 H13A 0.9600 .
C13 H13B 0.9600 .
C13 H13C 0.9600 .
C14 H14A 0.9600 .
C14 H14B 0.9600 .
C14 H14C 0.9600 .
C15 H15 0.9300 .
C16 H16A 0.9600 .
C16 H16B 0.9600 .
C16 H16C 0.9600 .
C17 H17A 0.9600 .
C17 H17B 0.9600 .
C17 H17C 0.9600 .
C18 H18A 0.9600 .
C18 H18B 0.9600 .
C18 H18C 0.9600 .
C19 H19A 0.9600 .
C19 H19B 0.9600 .
C19 H19C 0.9600 .
C20 H20 0.9300 .

loop_
_geom_torsion_atom_site_label_1
_geom_torsion_atom_site_label_2
_geom_torsion_atom_site_label_3
_geom_torsion_atom_site_label_4
_geom_torsion
_geom_torsion_site_symmetry_1
Co1 O3 C5 O2 116.8(6) 1_655
Co1 O3 C5 C4 -65.1(7) 1_655
Co1 O5 C6 O4 -26.5(11) .
Co1 O5 C6 C1 151.7(5) .
Co1 O7 C11 O8 11.2(12) .
Co1 O7 C11 C7 -170.7(5) .
Co2 O3 C5 O2 0.0(6) 1_655
Co2 O3 C5 C4 178.1(4) 1_655
Co2 O4 C6 O5 -9.9(11) .
Co2 O4 C6 C1 172.1(5) .
Co2 O8 C11 O7 13.6(10) 3_656
Co2 O8 C11 C7 -164.6(4) 3_656
Co2 O9 C12 O10 -7.3(8) 2_656
Co2 O9 C12 C8 170.3(5) 2_656
O1 C1 C2 C3 -0.4(8) .
O1 C1 C6 O4 16.9(10) .
O1 C1 C6 O5 -161.4(6) .
O1 C4 C5 O2 -9.7(9) .
O1 C4 C5 O3 172.2(5) .
O3 Co1 O5 C6 -118.4(6) 3_756
O3 Co1 O5 C6 61.6(6) 1_455
O3 Co1 O7 C11 -175.4(7) 1_455
O3 Co1 O7 C11 4.6(7) 3_756
O3 Co2 O4 C6 -6.9(6) 1_455
O5 Co1 O5 C6 -132(100) 3_656
O5 Co1 O7 C11 97.9(7) .
O5 Co1 O7 C11 -82.1(7) 3_656
O6 C7 C10 C9 0.6(10) .
O6 C7 C11 O7 3.4(10) .
O6 C7 C11 O8 -178.3(6) .
O6 C8 C9 C10 1.3(10) .
O6 C8 C12 O9 -4.4(9) .
O6 C8 C12 O10 173.2(6) .
O7 Co1 O5 C6 149.9(6) .
O7 Co1 O5 C6 -30.1(6) 3_656
O7 Co1 O7 C11 66(100) 3_656
O8 Co2 O4 C6 103.2(6) 3_656
O9 Co2 O4 C6 -155.7(6) 2_646
C1 O1 C4 C3 2.2(7) .
C1 O1 C4 C5 -178.5(5) .
C1 C2 C3 C4 1.7(8) .
C2 C1 C6 O4 -166.1(8) .
C2 C1 C6 O5 15.5(12) .
C2 C3 C4 O1 -2.4(8) .
C2 C3 C4 C5 178.5(7) .
C3 C4 C5 O2 169.4(7) .
C3 C4 C5 O3 -8.7(11) .
C4 O1 C1 C2 -1.1(7) .
C4 O1 C1 C6 176.5(6) .
C6 C1 C2 C3 -177.5(7) .
C7 O6 C8 C9 -1.0(8) .
C7 O6 C8 C12 -177.5(6) .
C8 O6 C7 C10 0.2(8) .
C8 O6 C7 C11 -179.9(6) .
C8 C9 C10 C7 -1.2(11) .
C9 C8 C12 O9 -180.0(9) .
C9 C8 C12 O10 -2.4(13) .
C10 C7 C11 O7 -176.7(9) .
C10 C7 C11 O8 1.6(12) .
C11 C7 C10 C9 -179.2(8) .
C12 C8 C9 C10 177.0(8) .
C16 N3 C15 O12 -160(3) .
C17 N3 C15 O12 -6(4) .
C18 N2 C20 O11 -169(2) .
C19 N2 C20 O11 1(3) .
